data_4512010
loop_
_publ_author_name
'Ordonez, Carlos'
'Fonari, Marina'
'Lindline, Jennifer'
'Wei, Qiang'
'Timofeeva, Tatiana'

_publ_section_title
;
 How Structure-Directing Cations Tune the Fluorescence of Metal--Organic
 Frameworks
;
_journal_issue 11
_journal_name_full 'Crystal Growth &amp; Design'
_journal_page_first 5452
_journal_paper_doi 10.1021/cg5006133
_journal_volume 14
_journal_year 2014
_chemical_formula_moiety 'C9 H3 O6 Zn, C8 H20 N'
_chemical_formula_sum 'C17 H23 N O6 Zn'
_chemical_formula_weight 402.73
_chemical_name_systematic
; 
 ? 
;
_space_group_IT_number 14
_symmetry_cell_setting monoclinic
_symmetry_space_group_name_Hall '-P 2ybc'
_symmetry_space_group_name_H-M 'P 1 21/c 1'
_atom_sites_solution_hydrogens geom
_atom_sites_solution_primary direct
_atom_sites_solution_secondary difmap
_audit_creation_method SHELXL-97
_cell_angle_alpha 90.00
_cell_angle_beta 106.099(10)
_cell_angle_gamma 90.00
_cell_formula_units_Z 4
_cell_length_a 9.488(6)
_cell_length_b 12.562(9)
_cell_length_c 15.477(10)
_cell_measurement_reflns_used 1335
_cell_measurement_temperature 100(2)
_cell_measurement_theta_max 21.97
_cell_measurement_theta_min 4.37
_cell_volume 1772(2)
_computing_cell_refinement 'SAINT+ ver. 6.2 (Bruker, 2001)'
_computing_data_collection 'APEX2  (Bruker, 2005)'
_computing_data_reduction 'SAINT+ ver. 6.2 (Bruker, 2001)'
_computing_molecular_graphics 'SHELXTL ver. 6.12 (Sheldrick, 2001)'
_computing_publication_material 'SHELXTL ver. 6.12 (Sheldrick, 2001)'
_computing_structure_refinement 'SHELXTL ver. 6.12 (Sheldrick, 2001)'
_computing_structure_solution 'SHELXTL ver. 6.12 (Sheldrick, 2001)'
_diffrn_ambient_temperature 100(2)
_diffrn_measured_fraction_theta_full 0.995
_diffrn_measured_fraction_theta_max 0.995
_diffrn_measurement_device_type 'Bruker SMART APEX II CCD area detector'
_diffrn_measurement_method 'phi and omega scans'
_diffrn_radiation_monochromator graphite
_diffrn_radiation_source 'fine-focus sealed tube'
_diffrn_radiation_type MoK\a
_diffrn_radiation_wavelength 0.71073
_diffrn_reflns_av_R_equivalents 0.0878
_diffrn_reflns_av_sigmaI/netI 0.0661
_diffrn_reflns_limit_h_max 10
_diffrn_reflns_limit_h_min -10
_diffrn_reflns_limit_k_max 13
_diffrn_reflns_limit_k_min -13
_diffrn_reflns_limit_l_max 17
_diffrn_reflns_limit_l_min -17
_diffrn_reflns_number 11541
_diffrn_reflns_theta_full 23.25
_diffrn_reflns_theta_max 23.25
_diffrn_reflns_theta_min 4.25
_exptl_absorpt_coefficient_mu 1.418
_exptl_absorpt_correction_T_max 0.9695
_exptl_absorpt_correction_T_min 0.8999
_exptl_absorpt_correction_type multi-scan
_exptl_absorpt_process_details 'SADABS (Sheldrick, 2003)'
_exptl_crystal_colour clear
_exptl_crystal_density_diffrn 1.509
_exptl_crystal_density_meas ?
_exptl_crystal_density_method 'not measured'
_exptl_crystal_description plate
_exptl_crystal_F_000 840
_exptl_crystal_size_max 0.08
_exptl_crystal_size_mid 0.06
_exptl_crystal_size_min 0.02
_refine_diff_density_max 1.071
_refine_diff_density_min -0.483
_refine_diff_density_rms 0.105
_refine_ls_extinction_method none
_refine_ls_goodness_of_fit_ref 1.037
_refine_ls_hydrogen_treatment mixed
_refine_ls_matrix_type full
_refine_ls_number_parameters 226
_refine_ls_number_reflns 2539
_refine_ls_number_restraints 0
_refine_ls_restrained_S_all 1.037
_refine_ls_R_factor_all 0.0762
_refine_ls_R_factor_gt 0.0494
_refine_ls_shift/su_max 0.000
_refine_ls_shift/su_mean 0.000
_refine_ls_structure_factor_coef Fsqd
_refine_ls_weighting_details 'calc w=1/[\s^2^(Fo^2^)+(0.0510P)^2^+5.5873P] where P=(Fo^2^+2Fc^2^)/3'
_refine_ls_weighting_scheme calc
_refine_ls_wR_factor_gt 0.1119
_refine_ls_wR_factor_ref 0.1265
_reflns_number_gt 1861
_reflns_number_total 2539
_reflns_threshold_expression >2sigma(I)
_cod_data_source_file Zn-BTC-Bu2NH2-M1.cif
_cod_data_source_block zn-btc-bu2nh2
_cod_depositor_comments
;
The following automatic conversions were performed:

'_symmetry_cell_setting' value 'Monoclinic' changed to 'monoclinic'
according to
/home/saulius/struct/COD-crude-data--automatic-downloads/rss-feeds/ACS/lib/dictionaries/cif_core.dic
dictionary named 'cif_core.dic' version 2.4.2 from 2011-04-26.

Automatic conversion script
Id: cif_fix_values 2281 2013-09-26 08:29:07Z andrius 

 Adding full bibliography for 4512007--4512019.cif.

The following automatic conversions were performed:

'_exptl_crystal_density_meas' value 'not measured' was changed to '?'
- the value is perceived as not measured.

Automatic conversion script
Id: cif_fix_values 3008 2015-01-20 13:52:24Z robertas 
;
_cod_original_sg_symbol_H-M 'P2(1)/c  '
_cod_database_code 4512010

loop_
_symmetry_equiv_pos_as_xyz
'x, y, z'
'-x, y+1/2, -z+1/2'
'-x, -y, -z'
'x, -y-1/2, z-1/2'

loop_
_atom_site_label
_atom_site_type_symbol
_atom_site_fract_x
_atom_site_fract_y
_atom_site_fract_z
_atom_site_U_iso_or_equiv
_atom_site_adp_type
_atom_site_occupancy
_atom_site_symmetry_multiplicity
_atom_site_calc_flag
_atom_site_refinement_flags
Zn1 Zn 0.68389(6) 0.05301(5) 0.08518(4) 0.0125(2) Uani 1 1 d .
O1 O 0.6700(4) -0.0518(3) -0.0114(3) 0.0232(10) Uani 1 1 d .
O5 O 0.7411(4) -0.0313(3) 0.1936(3) 0.0205(10) Uani 1 1 d .
O6 O 0.5188(4) -0.0572(3) 0.2140(3) 0.0271(10) Uani 1 1 d .
O2 O 0.5260(4) 0.1553(3) 0.0702(2) 0.0163(9) Uani 1 1 d .
O3 O 0.8664(4) 0.1146(3) 0.0723(2) 0.0145(9) Uani 1 1 d .
C7 C 0.6082(6) -0.1305(4) -0.0541(4) 0.0122(12) Uani 1 1 d .
O4 O 0.8455(4) 0.2397(3) 0.1692(3) 0.0319(11) Uani 1 1 d .
C6 C 0.6388(6) -0.2832(4) -0.1533(3) 0.0147(13) Uani 1 1 d .
H6A H 0.5407 -0.3005 -0.1612 0.018 Uiso 1 1 calc R
C1 C 0.7015(6) -0.2018(4) -0.0953(3) 0.0123(12) Uani 1 1 d .
C2 C 0.8486(6) -0.1767(4) -0.0815(4) 0.0165(13) Uani 1 1 d .
H2A H 0.8915 -0.1236 -0.0409 0.020 Uiso 1 1 calc R
C5 C 0.7205(6) -0.3394(4) -0.1998(4) 0.0146(13) Uani 1 1 d .
C8 C 0.6516(6) -0.0764(5) 0.2310(4) 0.0194(14) Uani 1 1 d .
C4 C 0.8667(6) -0.3119(4) -0.1866(4) 0.0179(13) Uani 1 1 d .
H4A H 0.9223 -0.3487 -0.2177 0.021 Uiso 1 1 calc R
C3 C 0.9318(6) -0.2309(4) -0.1284(4) 0.0150(13) Uani 1 1 d .
C9 C 0.9141(6) 0.1943(5) 0.1228(4) 0.0173(13) Uani 1 1 d .
N1 N 0.2493(5) -0.1342(4) 0.2186(3) 0.0293(13) Uani 1 1 d .
H1A H 0.2463 -0.1700 0.2684 0.035 Uiso 1 1 calc R
H1B H 0.3401 -0.1073 0.2276 0.035 Uiso 1 1 calc R
C10 C 0.1428(8) -0.0479(6) 0.2023(5) 0.0440(19) Uani 1 1 d .
H10A H 0.0444 -0.0768 0.1815 0.053 Uiso 1 1 calc R
H10B H 0.1584 -0.0013 0.1558 0.053 Uiso 1 1 calc R
C13 C 0.2934(10) 0.1471(6) 0.3995(5) 0.058(2) Uani 1 1 d .
H13A H 0.3873 0.1809 0.4215 0.087 Uiso 1 1 calc R
H13B H 0.2698 0.1098 0.4479 0.087 Uiso 1 1 calc R
H13C H 0.2199 0.2001 0.3759 0.087 Uiso 1 1 calc R
C11 C 0.1579(8) 0.0143(6) 0.2867(5) 0.048(2) Uani 1 1 d .
H11A H 0.0802 0.0671 0.2746 0.057 Uiso 1 1 calc R
H11B H 0.1406 -0.0339 0.3316 0.057 Uiso 1 1 calc R
C15 C 0.3238(9) -0.3014(6) 0.1505(6) 0.052(2) Uani 1 1 d .
H15A H 0.3238 -0.3389 0.2053 0.063 Uiso 1 1 calc R
H15B H 0.4210 -0.2717 0.1585 0.063 Uiso 1 1 calc R
C16 C 0.2920(9) -0.3815(7) 0.0722(5) 0.056(2) Uani 1 1 d .
H16A H 0.3024 -0.3460 0.0186 0.067 Uiso 1 1 calc R
H16B H 0.3638 -0.4385 0.0867 0.067 Uiso 1 1 calc R
C12 C 0.2983(8) 0.0701(7) 0.3269(5) 0.056(2) Uani 1 1 d .
H12A H 0.3266 0.1080 0.2798 0.067 Uiso 1 1 calc R
H12B H 0.3735 0.0174 0.3515 0.067 Uiso 1 1 calc R
C14 C 0.2147(9) -0.2122(6) 0.1362(5) 0.052(2) Uani 1 1 d .
H14A H 0.1171 -0.2414 0.1270 0.062 Uiso 1 1 calc R
H14B H 0.2164 -0.1730 0.0825 0.062 Uiso 1 1 calc R
C17 C 0.1442(11) -0.4274(7) 0.0533(7) 0.079(3) Uani 1 1 d .
H17A H 0.1283 -0.4752 0.0031 0.118 Uiso 1 1 calc R
H17B H 0.0727 -0.3713 0.0393 0.118 Uiso 1 1 calc R
H17C H 0.1350 -0.4656 0.1051 0.118 Uiso 1 1 calc R

loop_
_atom_site_aniso_label
_atom_site_aniso_U_11
_atom_site_aniso_U_22
_atom_site_aniso_U_33
_atom_site_aniso_U_23
_atom_site_aniso_U_13
_atom_site_aniso_U_12
Zn1 0.0077(3) 0.0130(4) 0.0172(4) -0.0003(3) 0.0044(2) 0.0002(3)
O1 0.015(2) 0.022(2) 0.035(2) -0.013(2) 0.0101(18) -0.0033(19)
O5 0.014(2) 0.025(2) 0.025(2) 0.0111(18) 0.0090(18) 0.0013(17)
O6 0.012(2) 0.033(3) 0.036(3) 0.015(2) 0.0076(18) 0.0045(19)
O2 0.010(2) 0.016(2) 0.024(2) 0.0037(17) 0.0057(17) 0.0035(17)
O3 0.011(2) 0.016(2) 0.017(2) -0.0032(18) 0.0045(16) -0.0026(17)
C7 0.013(3) 0.010(3) 0.014(3) 0.003(2) 0.004(2) -0.001(2)
O4 0.017(2) 0.040(3) 0.045(3) -0.024(2) 0.017(2) -0.007(2)
C6 0.007(3) 0.021(3) 0.016(3) 0.002(3) 0.003(2) -0.003(2)
C1 0.010(3) 0.016(3) 0.013(3) 0.002(2) 0.005(2) 0.000(2)
C2 0.017(3) 0.017(3) 0.016(3) -0.001(3) 0.004(3) 0.000(2)
C5 0.014(3) 0.012(3) 0.018(3) -0.003(2) 0.004(2) -0.002(2)
C8 0.020(4) 0.020(4) 0.018(3) 0.000(3) 0.004(3) 0.003(3)
C4 0.017(3) 0.016(3) 0.024(3) -0.003(3) 0.011(3) 0.002(2)
C3 0.009(3) 0.017(3) 0.019(3) 0.001(3) 0.004(2) 0.004(2)
C9 0.013(3) 0.022(3) 0.016(3) 0.003(3) 0.003(3) -0.002(3)
N1 0.017(3) 0.040(3) 0.029(3) 0.014(3) 0.003(2) -0.003(2)
C10 0.039(4) 0.042(5) 0.053(5) 0.017(4) 0.016(4) 0.004(4)
C13 0.081(7) 0.047(5) 0.043(5) -0.006(4) 0.014(4) -0.031(5)
C11 0.056(5) 0.034(4) 0.044(5) 0.007(4) -0.002(4) -0.010(4)
C15 0.049(5) 0.037(5) 0.079(6) -0.011(4) 0.031(5) 0.000(4)
C16 0.053(6) 0.066(6) 0.046(5) -0.003(4) 0.008(4) 0.026(5)
C12 0.043(5) 0.072(6) 0.060(5) -0.024(5) 0.024(4) -0.012(4)
C14 0.071(6) 0.059(5) 0.028(4) 0.010(4) 0.019(4) 0.020(4)
C17 0.100(8) 0.050(6) 0.077(7) -0.008(5) 0.007(6) 0.024(6)

loop_
_atom_type_symbol
_atom_type_description
_atom_type_scat_dispersion_real
_atom_type_scat_dispersion_imag
_atom_type_scat_source
C C 0.0033 0.0016 'International Tables Vol C Tables 4.2.6.8 and 6.1.1.4'
H H 0.0000 0.0000 'International Tables Vol C Tables 4.2.6.8 and 6.1.1.4'
N N 0.0061 0.0033 'International Tables Vol C Tables 4.2.6.8 and 6.1.1.4'
O O 0.0106 0.0060 'International Tables Vol C Tables 4.2.6.8 and 6.1.1.4'
Zn Zn 0.2839 1.4301 'International Tables Vol C Tables 4.2.6.8 and 6.1.1.4'

loop_
_geom_angle_atom_site_label_1
_geom_angle_atom_site_label_2
_geom_angle_atom_site_label_3
_geom_angle
_geom_angle_site_symmetry_1
_geom_angle_site_symmetry_3
O5 Zn1 O2 119.32(16) . .
O5 Zn1 O3 105.19(15) . .
O2 Zn1 O3 113.72(16) . .
O5 Zn1 O1 103.68(18) . .
O2 Zn1 O1 117.75(16) . .
O3 Zn1 O1 93.54(15) . .
C7 O1 Zn1 149.2(4) . .
C8 O5 Zn1 124.9(4) . .
C7 O2 Zn1 124.1(3) 3_655 .
C9 O3 Zn1 115.0(3) . .
O1 C7 O2 126.9(5) . 3_655
O1 C7 C1 116.7(5) . .
O2 C7 C1 116.3(5) 3_655 .
C1 C6 C5 120.7(5) . .
C1 C6 H6A 119.6 . .
C5 C6 H6A 119.6 . .
C6 C1 C2 120.1(5) . .
C6 C1 C7 120.8(5) . .
C2 C1 C7 118.7(5) . .
C3 C2 C1 120.0(5) . .
C3 C2 H2A 120.0 . .
C1 C2 H2A 120.0 . .
C4 C5 C6 118.4(5) . .
C4 C5 C8 119.7(5) . 4
C6 C5 C8 121.8(5) . 4
O6 C8 O5 125.4(5) . .
O6 C8 C5 120.0(5) . 4_556
O5 C8 C5 114.6(5) . 4_556
C5 C4 C3 121.7(5) . .
C5 C4 H4A 119.1 . .
C3 C4 H4A 119.1 . .
C4 C3 C2 119.0(5) . .
C4 C3 C9 120.7(5) . 3_755
C2 C3 C9 120.1(5) . 3_755
O4 C9 O3 124.4(5) . .
O4 C9 C3 118.9(5) . 3_755
O3 C9 C3 116.6(5) . 3_755
C10 N1 C14 110.2(5) . .
C10 N1 H1A 109.6 . .
C14 N1 H1A 109.6 . .
C10 N1 H1B 109.6 . .
C14 N1 H1B 109.6 . .
H1A N1 H1B 108.1 . .
N1 C10 C11 110.1(6) . .
N1 C10 H10A 109.6 . .
C11 C10 H10A 109.6 . .
N1 C10 H10B 109.6 . .
C11 C10 H10B 109.6 . .
H10A C10 H10B 108.1 . .
C12 C13 H13A 109.5 . .
C12 C13 H13B 109.5 . .
H13A C13 H13B 109.5 . .
C12 C13 H13C 109.5 . .
H13A C13 H13C 109.5 . .
H13B C13 H13C 109.5 . .
C12 C11 C10 118.2(7) . .
C12 C11 H11A 107.8 . .
C10 C11 H11A 107.8 . .
C12 C11 H11B 107.8 . .
C10 C11 H11B 107.8 . .
H11A C11 H11B 107.1 . .
C14 C15 C16 113.3(7) . .
C14 C15 H15A 108.9 . .
C16 C15 H15A 108.9 . .
C14 C15 H15B 108.9 . .
C16 C15 H15B 108.9 . .
H15A C15 H15B 107.7 . .
C17 C16 C15 112.4(7) . .
C17 C16 H16A 109.1 . .
C15 C16 H16A 109.1 . .
C17 C16 H16B 109.1 . .
C15 C16 H16B 109.1 . .
H16A C16 H16B 107.9 . .
C11 C12 C13 114.3(7) . .
C11 C12 H12A 108.7 . .
C13 C12 H12A 108.7 . .
C11 C12 H12B 108.7 . .
C13 C12 H12B 108.7 . .
H12A C12 H12B 107.6 . .
C15 C14 N1 111.5(6) . .
C15 C14 H14A 109.3 . .
N1 C14 H14A 109.3 . .
C15 C14 H14B 109.3 . .
N1 C14 H14B 109.3 . .
H14A C14 H14B 108.0 . .
C16 C17 H17A 109.5 . .
C16 C17 H17B 109.5 . .
H17A C17 H17B 109.5 . .
C16 C17 H17C 109.5 . .
H17A C17 H17C 109.5 . .
H17B C17 H17C 109.5 . .

loop_
_geom_bond_atom_site_label_1
_geom_bond_atom_site_label_2
_geom_bond_distance
_geom_bond_site_symmetry_2
Zn1 O5 1.931(4) .
Zn1 O2 1.938(4) .
Zn1 O3 1.957(4) .
Zn1 O1 1.969(4) .
O1 C7 1.242(6) .
O5 C8 1.285(7) .
O6 C8 1.237(7) .
O2 C7 1.267(6) 3_655
O3 C9 1.274(7) .
C7 O2 1.267(6) 3_655
C7 C1 1.519(7) .
O4 C9 1.236(7) .
C6 C1 1.381(8) .
C6 C5 1.389(8) .
C6 H6A 0.9300 .
C1 C2 1.389(8) .
C2 C3 1.389(8) .
C2 H2A 0.9300 .
C5 C4 1.388(8) .
C5 C8 1.517(8) 4
C8 C5 1.517(8) 4_556
C4 C3 1.386(8) .
C4 H4A 0.9300 .
C3 C9 1.512(8) 3_755
C9 C3 1.512(8) 3_755
N1 C10 1.456(8) .
N1 C14 1.569(9) .
N1 H1A 0.9000 .
N1 H1B 0.9000 .
C10 C11 1.494(10) .
C10 H10A 0.9700 .
C10 H10B 0.9700 .
C13 C12 1.493(10) .
C13 H13A 0.9600 .
C13 H13B 0.9600 .
C13 H13C 0.9600 .
C11 C12 1.481(10) .
C11 H11A 0.9700 .
C11 H11B 0.9700 .
C15 C14 1.500(10) .
C15 C16 1.540(10) .
C15 H15A 0.9700 .
C15 H15B 0.9700 .
C16 C17 1.469(12) .
C16 H16A 0.9700 .
C16 H16B 0.9700 .
C12 H12A 0.9700 .
C12 H12B 0.9700 .
C14 H14A 0.9700 .
C14 H14B 0.9700 .
C17 H17A 0.9600 .
C17 H17B 0.9600 .
C17 H17C 0.9600 .

loop_
_geom_hbond_atom_site_label_D
_geom_hbond_atom_site_label_H
_geom_hbond_atom_site_label_A
_geom_hbond_distance_DH
_geom_hbond_distance_HA
_geom_hbond_distance_DA
_geom_hbond_angle_DHA
_geom_hbond_site_symmetry_A
N1 H1A O4 0.90 1.86 2.683(6) 151.9 2_645
N1 H1B O6 0.90 1.87 2.753(6) 165.0 .
